data_2011437
loop_
_publ_author_name
'Pifferi, Claudia'
'Cini, Renzo'

_publ_section_title
;
 <i>mer</i>-Trichlorotris(1,3-thiazole-<i>N</i>)ruthenium(III)
;
_journal_issue 10
_journal_name_full 'Acta Crystallographica Section C'
_journal_page_first e439
_journal_page_last e440
_journal_paper_doi 10.1107/S0108270100012191
_journal_volume 56
_journal_year 2000
_chemical_formula_moiety ' C9 H9 Cl3 N3 Ru S3'
_chemical_formula_sum 'C9 H9 Cl3 N3 Ru S3'
_chemical_formula_weight 462.79
_chemical_name_common mer-trichlorotris(thiazole)ruthenium(III)
_chemical_name_systematic
;
mer-trichlorotris(thiazole)ruthenium(III)
;
_space_group_IT_number 14
_symmetry_cell_setting monoclinic
_symmetry_space_group_name_Hall '-P 2yn'
_symmetry_space_group_name_H-M 'P 1 21/n 1'
_audit_creation_method SHELXL-97
_cell_angle_alpha 90.00
_cell_angle_beta 93.140(10)
_cell_angle_gamma 90.00
_cell_formula_units_Z 4
_cell_length_a 9.4460(10)
_cell_length_b 11.4860(10)
_cell_length_c 14.3420(10)
_cell_measurement_reflns_used 33
_cell_measurement_temperature 293(2)
_cell_measurement_theta_max 20.0
_cell_measurement_theta_min 7.5
_cell_volume 1553.7(2)
_computing_cell_refinement XSCANS
_computing_data_collection 'XSCANS (Siemens, 1994)'
_computing_data_reduction XSCANS
_computing_molecular_graphics 'ORTEP-3 (Johnson & Burnett, 1998)'
_computing_publication_material 'CIFTAB (Sheldrick, 1997)'
_computing_structure_refinement 'SHELXL-97 (Sheldrick, 1997)'
_computing_structure_solution 'SHELXS-97 (Sheldrick, 1997)'
_diffrn_ambient_temperature 293(2)
_diffrn_measured_fraction_theta_full .952
_diffrn_measured_fraction_theta_max .952
_diffrn_measurement_device_type 'Siemens P4'
_diffrn_measurement_method omega
_diffrn_radiation_monochromator graphite
_diffrn_radiation_source 'fine-focus sealed tube'
_diffrn_radiation_type MoK\a
_diffrn_radiation_wavelength .71073
_diffrn_reflns_av_R_equivalents .0128
_diffrn_reflns_av_sigmaI/netI .0166
_diffrn_reflns_limit_h_max 12
_diffrn_reflns_limit_h_min -1
_diffrn_reflns_limit_k_max 14
_diffrn_reflns_limit_k_min -1
_diffrn_reflns_limit_l_max 18
_diffrn_reflns_limit_l_min -18
_diffrn_reflns_number 4609
_diffrn_reflns_theta_full 27.50
_diffrn_reflns_theta_max 27.50
_diffrn_reflns_theta_min 2.27
_diffrn_standards_decay_% 0
_diffrn_standards_interval_count 97
_diffrn_standards_number 3
_exptl_absorpt_coefficient_mu 1.915
_exptl_absorpt_correction_T_max .682
_exptl_absorpt_correction_T_min .647
_exptl_absorpt_correction_type 'psi-scan (North, Phillips & Mathews, 1968)'
_exptl_crystal_colour 'dark red '
_exptl_crystal_density_diffrn 1.978
_exptl_crystal_density_method 'not measured'
_exptl_crystal_description prism
_exptl_crystal_F_000 908
_exptl_crystal_size_max .3
_exptl_crystal_size_mid .2
_exptl_crystal_size_min .2
_refine_diff_density_max .341
_refine_diff_density_min -.461
_refine_ls_extinction_method none
_refine_ls_goodness_of_fit_ref 1.009
_refine_ls_hydrogen_treatment constr
_refine_ls_matrix_type full
_refine_ls_number_parameters 235
_refine_ls_number_reflns 3564
_refine_ls_number_restraints 18
_refine_ls_restrained_S_all 1.032
_refine_ls_R_factor_all .0300
_refine_ls_R_factor_gt .0232
_refine_ls_shift/su_max .001
_refine_ls_shift/su_mean .000
_refine_ls_structure_factor_coef Fsqd
_refine_ls_weighting_details 'w=1/[\s^2^(Fo^2^)+(0.0274P)^2^+0.8664P] where P=(Fo^2^+2Fc^2^)/3'
_refine_ls_weighting_scheme calc
_refine_ls_wR_factor_ref .0554
_reflns_number_gt 3111
_reflns_number_total 3564
_reflns_threshold_expression I>2\s(I)
_cod_data_source_file qa0327.cif
_cod_data_source_block I
_cod_depositor_comments
;
The following automatic conversions were performed:
'_symmetry_cell_setting' value 'Monoclinic' changed to 'monoclinic'
according to '/home/saulius/struct/CIF-dictionaries/cif_core.dic'
dictionary named 'cif_core.dic' version 2.4.1 from 2010-06-29.

Automatic conversion script
Id: cif_fix_enum 1527 2010-12-29 10:47:43Z saulius 

The following automatic conversions were performed:

'_symmetry_cell_setting' value 'Monoclinic' changed to 'monoclinic'
according to /home/saulius/struct/CIF-dictionaries/cif_core.dic
dictionary named 'cif_core.dic' version 2.4.1 from 2010-06-29.

Automatic conversion script
Id: cif_fix_values 1715 2011-07-08 13:25:40Z adriana 

The following automatic conversions were performed:

'_refine_ls_weighting_scheme' value 'calc
w=1/[\s^2^(Fo^2^)+(0.0274P)^2^+0.8664P] where P=(Fo^2^+2Fc^2^)/3' was
changed to 'calc'. New tag '_refine_ls_weighting_details' was
created. The value of the new tag was set to
'w=1/[\s^2^(Fo^2^)+(0.0274P)^2^+0.8664P] where P=(Fo^2^+2Fc^2^)/3'.

Automatic conversion script
Id: cif_fix_values 3143 2015-03-26 13:38:13Z robertas 
;
_cod_original_sg_symbol_H-M 'P 21/n'
_cod_database_code 2011437
_cod_database_fobs_code 2011437

loop_
_symmetry_equiv_pos_as_xyz
'x, y, z'
'-x+1/2, y+1/2, -z+1/2'
'-x, -y, -z'
'x-1/2, -y-1/2, z-1/2'

loop_
_atom_site_label
_atom_site_fract_x
_atom_site_fract_y
_atom_site_fract_z
_atom_site_U_iso_or_equiv
_atom_site_adp_type
_atom_site_calc_flag
_atom_site_refinement_flags
_atom_site_occupancy
_atom_site_disorder_assembly
_atom_site_disorder_group
_atom_site_type_symbol
Ru .021766(19) .093457(15) .253768(11) .03161(6) Uani d . 1 . . Ru
Cl1 .07192(7) -.08113(5) .33377(4) .04742(15) Uani d . 1 . . Cl
Cl2 -.10548(7) -.00144(6) .13108(4) .05125(16) Uani d . 1 . . Cl
Cl3 -.01480(7) .27537(5) .18156(5) .04971(15) Uani d . 1 . . Cl
N1 -.1666(2) .11056(18) .32163(14) .0398(4) Uani d . 1 . . N
N2 .13125(19) .18154(17) .36286(12) .0349(4) Uani d . 1 . . N
N3 .2096(2) .07691(17) .18534(13) .0386(4) Uani d . 1 . . N
S1 -.3869(4) .0549(3) .4065(3) .0711(11) Uani d PD .607(4) A 1 S
S1B -.3779(6) .1998(4) .3946(4) .0648(10) Uani d PD .393(4) A 2 S
C41 -.3417(12) .1958(9) .3966(11) .101(6) Uani d PD .607(4) A 1 C
H41 -.3902 .2564 .4236 .122 Uiso calc PR .607(4) A 1 H
C41B -.3689(15) .0515(9) .3854(15) .047(3) Uani d PD .393(4) A 2 C
H41B -.4381 -.0001 .4037 .057 Uiso calc PR .393(4) A 2 H
C52 .2371(3) .2582(2) .35269(16) .0406(5) Uani d D 1 . . C
H52 .2723 .2777 .2954 .049 Uiso calc R 1 B 3 H
C53 .3326(3) .0373(3) .22302(18) .0492(6) Uani d D 1 . . C
H53 .3455 .0066 .2829 .059 Uiso calc R 1 C 5 H
C21 -.2439(3) .0200(2) .34699(19) .0497(6) Uani d D 1 . . C
H21 -.2207 -.0565 .3329 .060 Uiso calc R 1 D 1 H
C51 -.2263(3) .2117(3) .3449(2) .0575(7) Uani d D 1 . . C
H51 -.1928 .2843 .3277 .069 Uiso calc R 1 E 1 H
C23 .2225(3) .1104(3) .09660(19) .0551(7) Uani d D 1 . . C
H23 .1457 .1399 .0607 .066 Uiso calc R 1 F 5 H
C22 .1016(3) .1717(2) .45278(16) .0432(5) Uani d D 1 . . C
H22 .0312 .1221 .4723 .052 Uiso calc R 1 G 3 H
S2 .1984(2) .2533(3) .5269(2) .0477(5) Uani d PD .581(4) H 3 S
S2B .3066(6) .3187(6) .4484(3) .0461(7) Uani d PD .419(4) H 4 S
S3 .3781(3) .0973(5) .0546(3) .0606(7) Uani d PD .522(4) I 5 S
S3B .4694(5) .0345(7) .1556(3) .0643(9) Uani d PD .478(4) I 6 S
C43 .4374(12) .0482(19) .1609(8) .064(4) Uani d PD .522(4) I 5 C
H43 .5320 .0303 .1759 .077 Uiso calc PR .522(4) I 5 H
C43B .3614(11) .099(2) .0742(9) .075(6) Uani d PD .478(4) I 6 C
H43B .3936 .1260 .0178 .090 Uiso calc PR .478(4) I 6 H
C42 .2867(17) .3038(15) .4355(6) .056(4) Uani d PD .581(4) H 3 C
H42 .3610 .3569 .4414 .067 Uiso calc PR .581(4) H 3 H
C42B .1961(16) .2340(15) .5086(8) .066(6) Uani d PD .419(4) H 4 C
H42B .1994 .2304 .5734 .079 Uiso calc PR .419(4) H 4 H

loop_
_atom_site_aniso_label
_atom_site_aniso_U_11
_atom_site_aniso_U_22
_atom_site_aniso_U_33
_atom_site_aniso_U_12
_atom_site_aniso_U_13
_atom_site_aniso_U_23
Ru .03553(10) .02971(9) .02953(9) .00194(7) .00138(6) .00023(7)
Cl1 .0554(4) .0383(3) .0497(3) .0097(3) .0134(3) .0120(3)
Cl2 .0613(4) .0498(4) .0416(3) -.0069(3) -.0058(3) -.0091(3)
Cl3 .0596(4) .0365(3) .0516(3) .0034(3) -.0099(3) .0086(3)
N1 .0334(10) .0403(11) .0456(11) -.0009(8) .0016(8) -.0072(9)
N2 .0353(9) .0366(10) .0330(9) .0016(8) .0019(7) .0008(8)
N3 .0441(11) .0388(11) .0334(9) .0000(8) .0063(8) .0007(8)
S1 .0464(9) .0913(16) .078(2) -.0080(9) .0227(10) -.0145(11)
S1B .045(2) .0641(18) .087(2) -.0011(12) .0195(13) -.0262(14)
C41 .053(8) .088(7) .164(11) .014(5) .014(6) -.073(7)
C41B .055(8) .035(4) .054(8) -.020(4) .016(5) -.017(4)
C52 .0414(12) .0394(13) .0414(13) -.0014(10) .0062(10) .0002(10)
C53 .0447(14) .0594(17) .0441(13) .0056(12) .0061(11) -.0029(12)
C21 .0474(14) .0437(14) .0588(16) -.0007(12) .0108(12) -.0029(12)
C51 .0464(15) .0433(15) .083(2) -.0019(12) .0095(14) -.0173(14)
C23 .0652(18) .0608(18) .0399(13) .0017(14) .0097(12) .0081(12)
C22 .0432(13) .0512(15) .0354(12) -.0014(11) .0043(10) .0014(11)
S2 .0462(9) .0616(12) .0345(9) .0012(7) -.0046(6) -.0089(10)
S2B .0423(15) .0509(18) .0448(11) -.0064(11) -.0012(10) -.0083(11)
S3 .0565(10) .0812(15) .0464(14) -.0062(10) .0241(10) .0020(12)
S3B .0456(17) .086(2) .0633(14) .0046(13) .0209(10) .0037(13)
C43 .040(6) .080(7) .073(7) -.003(6) .006(4) -.016(5)
C43B .096(10) .090(8) .044(7) -.014(6) .047(5) -.001(5)
C42 .041(5) .045(5) .081(8) -.007(3) -.005(4) -.015(4)
C42B .098(11) .067(9) .031(6) .007(6) .004(5) -.016(5)

loop_
_atom_type_symbol
_atom_type_description
_atom_type_scat_dispersion_real
_atom_type_scat_dispersion_imag
_atom_type_scat_source
C C .0033 .0016 'International Tables Vol C Tables 4.2.6.8 and 6.1.1.4'
H H .0000 .0000 'International Tables Vol C Tables 4.2.6.8 and 6.1.1.4'
N N .0061 .0033 'International Tables Vol C Tables 4.2.6.8 and 6.1.1.4'
S S .1246 .1234 'International Tables Vol C Tables 4.2.6.8 and 6.1.1.4'
Cl Cl .1484 .1585 'International Tables Vol C Tables 4.2.6.8 and 6.1.1.4'
Ru Ru -1.2594 .8363 'International Tables Vol C Tables 4.2.6.8 and 6.1.1.4'

loop_
_geom_angle_atom_site_label_1
_geom_angle_atom_site_label_2
_geom_angle_atom_site_label_3
_geom_angle
_geom_angle_publ_flag
N3 Ru N1 179.69(8) yes
N3 Ru N2 89.86(7) yes
N1 Ru N2 90.28(7) yes
N3 Ru Cl2 91.08(6) yes
N1 Ru Cl2 88.77(6) yes
N2 Ru Cl2 178.50(5) yes
N3 Ru Cl1 89.89(6) yes
N1 Ru Cl1 90.40(6) yes
N2 Ru Cl1 88.24(5) yes
Cl2 Ru Cl1 92.93(3) yes
N3 Ru Cl3 88.96(6) yes
N1 Ru Cl3 90.77(6) yes
N2 Ru Cl3 87.37(5) yes
Cl2 Ru Cl3 91.47(2) yes
Cl1 Ru Cl3 175.47(2) yes
C21 N1 C51 111.4(2) yes
C21 N1 Ru 123.25(17) yes
C51 N1 Ru 125.38(18) yes
C22 N2 C52 110.8(2) yes
C22 N2 Ru 124.00(16) yes
C52 N2 Ru 125.16(15) yes
C53 N3 C23 111.1(2) yes
C53 N3 Ru 125.84(16) yes
C23 N3 Ru 123.01(18) yes
C41 S1 C21 88.4(4) ?
C51 S1B C41B 90.1(4) ?
C51 C41 S1 112.9(7) ?
C51 C41 H41 123.5 ?
C21 C41B S1B 109.8(7) ?
C21 C41B H41B 125.1 ?
S1B C41B H41B 125.1 ?
N2 C52 C42 112.3(5) ?
N2 C52 S2B 116.8(2) ?
C42 C52 S2B 4.5(5) ?
N2 C52 H52 123.8 ?
C42 C52 H52 123.8 ?
S2B C52 H52 119.4 ?
N3 C53 C43 110.4(5) ?
N3 C53 S3B 117.4(2) ?
C43 C53 S3B 8.0(8) ?
N3 C53 H53 124.8 ?
C43 C53 H53 124.8 ?
S3B C53 H53 117.7 ?
N1 C21 C41B 113.5(5) ?
N1 C21 S1 114.7(2) ?
C41B C21 S1 6.9(12) ?
N1 C21 H21 122.6 ?
C41B C21 H21 123.5 ?
S1 C21 H21 122.6 ?
N1 C51 C41 112.2(5) ?
N1 C51 S1B 115.1(3) ?
C41 C51 S1B 7.9(9) ?
N1 C51 H51 123.9 ?
C41 C51 H51 123.9 ?
S1B C51 H51 120.5 ?
N3 C23 C43B 109.5(5) ?
N3 C23 S3 117.1(3) ?
C43B C23 S3 8.2(6) ?
N3 C23 H23 121.4 ?
C43B C23 H23 129.0 ?
S3 C23 H23 121.4 ?
N2 C22 C42B 110.8(5) ?
N2 C22 S2 115.7(2) ?
C42B C22 S2 7.2(8) ?
N2 C22 H22 122.2 ?
C42B C22 H22 126.8 ?
S2 C22 H22 122.2 ?
C22 S2 C42 88.6(4) ?
C52 S2B C42B 87.3(4) ?
C23 S3 C43 87.6(4) ?
C53 S3B C43B 86.2(4) ?
C53 C43 S3 113.6(7) ?
C53 C43 H43 123.2 ?
C23 C43B S3B 115.4(7) ?
C23 C43B H43B 122.3 ?
C52 C42 S2 112.6(7) ?
C52 C42 H42 123.7 ?
C22 C42B S2B 113.7(8) ?
C22 C42B H42B 123.1 ?

loop_
_geom_bond_atom_site_label_1
_geom_bond_atom_site_label_2
_geom_bond_site_symmetry_2
_geom_bond_distance
_geom_bond_publ_flag
Ru N3 . 2.0826(19) yes
Ru N1 . 2.0837(19) yes
Ru N2 . 2.0890(18) yes
Ru Cl2 . 2.3446(6) yes
Ru Cl1 . 2.3458(6) yes
Ru Cl3 . 2.3491(6) yes
N1 C21 . 1.333(3) yes
N1 C51 . 1.341(3) yes
N2 C22 . 1.339(3) yes
N2 C52 . 1.346(3) yes
N3 C53 . 1.334(3) yes
N3 C23 . 1.341(3) yes
S1 C41 . 1.681(9) ?
S1 C21 . 1.686(4) ?
S1B C51 . 1.640(5) ?
S1B C41B . 1.711(9) ?
C41 C51 . 1.364(8) ?
C41 H41 . .9300 ?
C41B C21 . 1.379(9) ?
C41B H41B . .9300 ?
C52 C42 . 1.358(8) ?
C52 S2B . 1.644(5) ?
C52 H52 . .9300 ?
C53 C43 . 1.374(9) ?
C53 S3B . 1.656(5) ?
C53 H53 . .9300 ?
C21 H21 . .9300 ?
C51 H51 . .9300 ?
C23 C43B . 1.375(9) ?
C23 S3 . 1.626(4) ?
C23 H23 . .9300 ?
C22 C42B . 1.368(9) ?
C22 S2 . 1.655(4) ?
C22 H22 . .9300 ?
S2 C42 . 1.694(9) ?
S2B C42B . 1.697(9) ?
S3 C43 . 1.692(9) ?
S3B C43B . 1.681(9) ?
C43 H43 . .9300 ?
C43B H43B . .9300 ?
C42 H42 . .9300 ?
C42B H42B . .9300 ?
